data_9006334
loop_
_publ_author_name
'Leinenweber, K.'
'Linton, J.'
'Navrotsky, A.'
'Fei, Y.'
'Parise, J. B.'

_publ_section_title
;
 High-pressure perovskites on the join CaTiO3-FeTiO3
;
_journal_name_full 'Physics and Chemistry of Minerals'
_journal_page_first 251
_journal_page_last 258
_journal_volume 22
_journal_year 1995
_chemical_formula_structural CaFe3Ti4O12
_chemical_formula_sum 'Ca Fe3 O12 Ti4'
_space_group_IT_number 204
_symmetry_space_group_name_Hall '-I 2 2 3'
_symmetry_space_group_name_H-M 'I m -3'
_cell_angle_alpha 90
_cell_angle_beta 90
_cell_angle_gamma 90
_cell_length_a 7.46718
_cell_length_b 7.46718
_cell_length_c 7.46718
_cell_formula_units_Z 2
_cell_volume 416.361
_database_code_amcsd 0007916
_exptl_crystal_density_diffrn 4.715
_cod_original_sg_symbol_H-M 'I m 3'
_cod_original_formula_sum 'Ca Fe3 Ti4 O12'
_cod_database_code 9006334
_amcsd_formula_title CaFe3Ti4O12

loop_
_space_group_symop_operation_xyz
x,y,z
1/2+x,1/2+y,1/2+z
z,x,-y
1/2+z,1/2+x,1/2-y
z,-x,y
1/2+z,1/2-x,1/2+y
-z,x,y
1/2-z,1/2+x,1/2+y
-z,-x,-y
1/2-z,1/2-x,1/2-y
y,-z,-x
1/2+y,1/2-z,1/2-x
-y,-z,x
1/2-y,1/2-z,1/2+x
-y,z,-x
1/2-y,1/2+z,1/2-x
y,z,x
1/2+y,1/2+z,1/2+x
x,-y,z
1/2+x,1/2-y,1/2+z
-x,y,z
1/2-x,1/2+y,1/2+z
x,y,-z
1/2+x,1/2+y,1/2-z
-x,-y,-z
1/2-x,1/2-y,1/2-z
-z,-x,y
1/2-z,1/2-x,1/2+y
-z,x,-y
1/2-z,1/2+x,1/2-y
z,-x,-y
1/2+z,1/2-x,1/2-y
z,x,y
1/2+z,1/2+x,1/2+y
-y,z,x
1/2-y,1/2+z,1/2+x
y,z,-x
1/2+y,1/2+z,1/2-x
y,-z,x
1/2+y,1/2-z,1/2+x
-y,-z,-x
1/2-y,1/2-z,1/2-x
-x,y,-z
1/2-x,1/2+y,1/2-z
x,-y,-z
1/2+x,1/2-y,1/2-z
-x,-y,z
1/2-x,1/2-y,1/2+z

loop_
_atom_site_label
_atom_site_fract_x
_atom_site_fract_y
_atom_site_fract_z
Ca 0.00000 0.00000 0.00000
Fe 0.00000 0.50000 0.50000
Ti 0.25000 0.25000 0.25000
O 0.00000 0.30110 0.18690

loop_
_cod_related_entry_id
_cod_related_entry_database
_cod_related_entry_code
1 AMCSD 0007916
